data_4117040
loop_
_publ_author_name
'Stephen F. Nelsen'
'Rustem F. Ismagilov'
'Douglas R. Powell'

_publ_contact_author
; 
    Prof. Stephen F. Nelsen 
    Department of Chemistry 
    University of Wisconsin 
    Madison, WI  53706-1396  USA 
;
_publ_contact_author_email nelsen@chem.wisc.edu
_publ_contact_author_fax 1(608)2620381
_publ_contact_author_phone 1(608)2623426
_publ_section_title
;
 Charge-Localized p-Phenylenedihydrazine Radical Cations: ESR and Optical
 Studies of Intramolecular Electron Transfer Rates
;
_journal_name_full 'Journal of the American Chemical Society'
_journal_page_first 10213
_journal_page_last 10222
_journal_paper_doi 10.1021/ja9720321
_journal_volume 119
_journal_year 1997
_chemical_formula_sum 'C78 H90 B2 N4'
_chemical_formula_weight 1105.16
_chemical_name_systematic
; 
 ? 
;
_space_group_IT_number 14
_symmetry_cell_setting monoclinic
_symmetry_space_group_name_Hall '-P 2yn'
_symmetry_space_group_name_H-M 'P 1 21/n 1'
_atom_sites_solution_hydrogens geom
_atom_sites_solution_primary direct
_atom_sites_solution_secondary difmap
_audit_creation_method SHELXL
_cell_angle_alpha 90.00
_cell_angle_beta 111.840(2)
_cell_angle_gamma 90.00
_cell_formula_units_Z 2
_cell_length_a 15.5579(6)
_cell_length_b 11.2565(4)
_cell_length_c 19.1583(7)
_cell_measurement_reflns_used 6850
_cell_measurement_temperature 133(2)
_cell_measurement_theta_max 25.0
_cell_measurement_theta_min 3.0
_cell_volume 3114.3(2)
_computing_structure_refinement 'SHELXL-93 (Sheldrick, 1993)'
_computing_structure_solution 'SHELXS-86 (Sheldrick, 1990)'
_diffrn_ambient_temperature 133(2)
_diffrn_measurement_device 'Siemens P4/CCD'
_diffrn_measurement_method 'phi scan frames'
_diffrn_radiation_monochromator graphite
_diffrn_radiation_source 'sealed tube'
_diffrn_radiation_type MoK\a
_diffrn_radiation_wavelength 0.71073
_diffrn_reflns_av_R_equivalents 0.0234
_diffrn_reflns_av_sigmaI/netI 0.0340
_diffrn_reflns_limit_h_max 19
_diffrn_reflns_limit_h_min -17
_diffrn_reflns_limit_k_max 5
_diffrn_reflns_limit_k_min -13
_diffrn_reflns_limit_l_max 20
_diffrn_reflns_limit_l_min -23
_diffrn_reflns_number 11492
_diffrn_reflns_theta_max 25.93
_diffrn_reflns_theta_min 1.45
_diffrn_standards_decay_% -0.82
_diffrn_standards_number 222
_exptl_absorpt_coefficient_mu 0.067
_exptl_crystal_colour black
_exptl_crystal_density_diffrn 1.179
_exptl_crystal_description 'opaque prism'
_exptl_crystal_F_000 1192
_exptl_crystal_size_max 0.34
_exptl_crystal_size_mid 0.32
_exptl_crystal_size_min 0.12
_refine_diff_density_max 0.253
_refine_diff_density_min -0.221
_refine_diff_density_rms 0.046
_refine_ls_extinction_coef 0.0045(4)
_refine_ls_extinction_expression Fc^*^=kFc[1+0.001xFc^2^\l^3^/sin(2\q)]^-1/4^
_refine_ls_extinction_method SHELXL
_refine_ls_goodness_of_fit_all 1.250
_refine_ls_goodness_of_fit_obs 1.287
_refine_ls_hydrogen_treatment riding
_refine_ls_matrix_type full
_refine_ls_number_parameters 534
_refine_ls_number_reflns 5334
_refine_ls_number_restraints 255
_refine_ls_restrained_S_all 1.226
_refine_ls_restrained_S_obs 1.257
_refine_ls_R_factor_all 0.0693
_refine_ls_R_factor_obs 0.0569
_refine_ls_shift/esd_max 0.000
_refine_ls_shift/esd_mean 0.000
_refine_ls_structure_factor_coef Fsqd
_refine_ls_weighting_details 'w=1/[\s^2^(Fo^2^)+(0.0161P)^2^+3.0205P] where P=(Fo^2^+2Fc^2^)/3'
_refine_ls_weighting_scheme calc
_refine_ls_wR_factor_all 0.1263
_refine_ls_wR_factor_obs 0.1193
_reflns_number_observed 4574
_reflns_number_total 5335
_reflns_observed_criterion >2sigma(I)
_cod_data_source_file ja9720321_1.cif
_cod_data_source_block rfi19
_cod_depositor_comments
;
The following automatic conversions were performed:

'_refine_ls_weighting_scheme' value 'calc
w=1/[\s^2^(Fo^2^)+(0.0161P)^2^+3.0205P] where P=(Fo^2^+2Fc^2^)/3' was
changed to 'calc'. New tag '_refine_ls_weighting_details' was
created. The value of the new tag was set to
'w=1/[\s^2^(Fo^2^)+(0.0161P)^2^+3.0205P] where P=(Fo^2^+2Fc^2^)/3'.

Automatic conversion script
Id: cif_fix_values 3143 2015-03-26 13:38:13Z robertas 
;
_cod_database_code 4117040

loop_
_symmetry_equiv_pos_as_xyz
'x, y, z'
'-x+1/2, y+1/2, -z+1/2'
'-x, -y, -z'
'x-1/2, -y-1/2, z-1/2'

loop_
_atom_site_aniso_label
_atom_site_aniso_U_11
_atom_site_aniso_U_22
_atom_site_aniso_U_33
_atom_site_aniso_U_23
_atom_site_aniso_U_13
_atom_site_aniso_U_12
C1 0.0193(13) 0.0219(14) 0.0266(14) 0.0015(11) 0.0116(11) 0.0051(11)
N2 0.0217(14) 0.0156(13) 0.0222(14) -0.0004(10) 0.0098(11) 0.0029(10)
N3 0.0196(11) 0.0173(11) 0.0235(11) -0.0003(9) 0.0071(9) 0.0023(9)
C4 0.027(2) 0.019(2) 0.031(2) 0.001(2) 0.012(2) 0.0009(14)
C5 0.0244(14) 0.030(2) 0.029(2) 0.0079(12) 0.0111(12) -0.0002(12)
C6 0.0257(14) 0.029(2) 0.0275(14) 0.0025(12) 0.0150(12) 0.0005(12)
C7 0.0198(15) 0.030(2) 0.031(2) 0.0018(14) 0.0074(14) 0.0003(13)
C8 0.0242(15) 0.021(2) 0.036(2) 0.0002(13) 0.0068(13) -0.0022(12)
C9 0.033(2) 0.0156(13) 0.0233(14) -0.0005(11) 0.0136(13) -0.0024(12)
C10 0.041(2) 0.0201(15) 0.027(2) -0.0052(12) 0.0129(14) -0.0022(14)
C11 0.051(3) 0.023(2) 0.030(2) 0.0038(13) 0.013(2) -0.002(2)
C12 0.037(2) 0.027(2) 0.059(2) -0.0082(15) 0.030(2) -0.0109(14)
C13 0.0191(14) 0.018(2) 0.027(2) -0.0059(12) 0.0079(12) -0.0001(12)
C14 0.022(2) 0.019(2) 0.030(2) -0.0077(14) 0.0050(13) 0.0017(14)
C15 0.017(2) 0.023(2) 0.032(2) -0.0110(15) 0.0046(13) 0.0006(14)
C16 0.021(2) 0.028(2) 0.027(2) -0.0062(15) 0.0025(13) 0.003(2)
C17 0.021(2) 0.041(2) 0.026(2) -0.0083(15) 0.0061(13) 0.0065(15)
C1A 0.023(4) 0.017(4) 0.023(4) -0.001(3) 0.008(3) 0.002(3)
N2A 0.022(4) 0.014(4) 0.019(4) 0.002(3) 0.009(3) -0.001(3)
N3A 0.021(4) 0.015(4) 0.022(4) -0.004(3) 0.009(3) 0.000(3)
C4A 0.023(4) 0.019(4) 0.028(4) -0.005(4) 0.010(3) -0.001(4)
C5A 0.025(5) 0.020(4) 0.029(4) -0.003(4) 0.009(4) -0.002(4)
C6A 0.023(5) 0.018(5) 0.025(5) 0.000(4) 0.010(4) -0.001(4)
C7A 0.026(4) 0.021(4) 0.027(4) -0.003(4) 0.011(4) 0.005(4)
C8A 0.026(5) 0.023(5) 0.030(5) -0.004(4) 0.010(4) 0.001(4)
C9A 0.023(5) 0.012(4) 0.017(4) -0.001(4) 0.008(4) 0.000(4)
C10A 0.027(8) 0.021(8) 0.020(8) -0.003(7) 0.010(6) -0.009(6)
C11A 0.016(8) 0.015(8) 0.018(8) 0.009(6) 0.001(6) -0.012(6)
C12A 0.026(7) 0.015(6) 0.015(6) -0.003(5) 0.006(5) 0.006(6)
C13A 0.013(4) 0.013(5) 0.020(5) -0.006(4) 0.012(4) -0.003(4)
C14A 0.019(5) 0.014(5) 0.019(5) -0.009(4) 0.007(4) -0.004(4)
C15A 0.019(6) 0.013(6) 0.021(6) -0.007(5) 0.001(4) -0.008(5)
C16A 0.038(9) 0.021(9) 0.038(9) -0.001(8) -0.002(7) 0.004(9)
C17A 0.014(7) 0.017(8) 0.029(8) -0.007(6) 0.013(6) -0.001(6)
B1' 0.0215(13) 0.0220(13) 0.0186(12) 0.0007(10) 0.0071(10) -0.0006(10)
C1' 0.0241(12) 0.0149(11) 0.0206(11) 0.0028(9) 0.0074(9) -0.0001(9)
C2' 0.0256(12) 0.0242(12) 0.0244(12) 0.0010(10) 0.0097(10) -0.0009(10)
C3' 0.0235(12) 0.0252(12) 0.0287(13) 0.0018(10) 0.0057(10) -0.0027(10)
C4' 0.0290(13) 0.0235(12) 0.0224(12) 0.0022(10) 0.0022(10) -0.0059(10)
C5' 0.0340(14) 0.0259(13) 0.0214(12) -0.0021(10) 0.0112(11) -0.0059(10)
C6' 0.0239(12) 0.0210(12) 0.0240(12) -0.0007(9) 0.0096(10) -0.0017(9)
C7' 0.0252(12) 0.0258(12) 0.0165(11) -0.0056(9) 0.0070(9) -0.0004(10)
C8' 0.0234(12) 0.0293(13) 0.0191(11) -0.0034(10) 0.0059(10) 0.0004(10)
C9' 0.0241(13) 0.046(2) 0.0227(12) -0.0073(11) 0.0108(10) -0.0032(11)
C10' 0.0230(13) 0.056(2) 0.0267(13) -0.0067(12) 0.0088(10) 0.0101(12)
C11' 0.0346(14) 0.042(2) 0.0237(12) 0.0011(11) 0.0082(11) 0.0165(12)
C12' 0.0283(13) 0.0339(14) 0.0231(12) 0.0005(10) 0.0112(10) 0.0060(11)
C13' 0.0216(11) 0.0236(12) 0.0158(11) 0.0019(9) 0.0068(9) 0.0010(9)
C14' 0.0305(13) 0.0261(13) 0.0305(13) -0.0017(10) 0.0164(11) -0.0034(10)
C15' 0.0361(14) 0.0286(14) 0.0366(14) -0.0036(11) 0.0219(12) 0.0038(11)
C16' 0.047(2) 0.0228(13) 0.0287(13) -0.0018(10) 0.0176(12) 0.0027(11)
C17' 0.0343(14) 0.0241(13) 0.0286(13) -0.0025(10) 0.0122(11) -0.0068(11)
C18' 0.0240(12) 0.0256(13) 0.0232(12) -0.0009(10) 0.0094(10) -0.0009(10)
C19' 0.0199(11) 0.0217(12) 0.0235(11) 0.0034(9) 0.0097(9) 0.0060(9)
C20' 0.0199(12) 0.0345(14) 0.0246(12) 0.0028(10) 0.0089(10) 0.0051(10)
C21' 0.0296(13) 0.049(2) 0.0235(12) 0.0118(12) 0.0121(11) 0.0173(12)
C22' 0.042(2) 0.037(2) 0.044(2) 0.0213(13) 0.0294(13) 0.0159(13)
C23' 0.044(2) 0.0240(13) 0.049(2) 0.0082(12) 0.0267(14) 0.0021(11)
C24' 0.0331(14) 0.0252(13) 0.0316(13) 0.0019(10) 0.0142(11) 0.0014(11)

loop_
_atom_site_label
_atom_site_type_symbol
_atom_site_fract_x
_atom_site_fract_y
_atom_site_fract_z
_atom_site_U_iso_or_equiv
_atom_site_thermal_displace_type
_atom_site_occupancy
_atom_site_calc_flag
_atom_site_refinement_flags
_atom_site_disorder_group
C1 C 0.7307(2) 0.6746(2) 0.55343(14) 0.0217(6) Uani 0.864(2) d PD 1
H1 H 0.6984(2) 0.7529(2) 0.53983(14) 0.026 Uiso 0.864(2) d PR 1
N2 N 0.8192(2) 0.6783(2) 0.54094(13) 0.0194(6) Uani 0.864(2) d PD 1
N3 N 0.86593(14) 0.5740(2) 0.55859(12) 0.0204(5) Uani 0.864(2) d PD 1
C4 C 0.8176(3) 0.4818(5) 0.5856(2) 0.0257(10) Uani 0.864(2) d PD 1
H4 H 0.8550(3) 0.4071(5) 0.5977(2) 0.031 Uiso 0.864(2) d PR 1
C5 C 0.8044(2) 0.5287(2) 0.6560(2) 0.0274(6) Uani 0.864(2) d PD 1
H5A H 0.8654(2) 0.5419(2) 0.6967(2) 0.033 Uiso 0.864(2) d PR 1
H5B H 0.7698(2) 0.4700(2) 0.6738(2) 0.033 Uiso 0.864(2) d PR 1
C6 C 0.7503(2) 0.6462(2) 0.63634(15) 0.0260(6) Uani 0.864(2) d PD 1
H6A H 0.6914(2) 0.6388(2) 0.64457(15) 0.031 Uiso 0.864(2) d PR 1
H6B H 0.7871(2) 0.7109(2) 0.66879(15) 0.031 Uiso 0.864(2) d PR 1
C7 C 0.6701(2) 0.5765(3) 0.5037(2) 0.0275(8) Uani 0.864(2) d PD 1
H7A H 0.6548(2) 0.5959(3) 0.4501(2) 0.033 Uiso 0.864(2) d PR 1
H7B H 0.6115(2) 0.5699(3) 0.5126(2) 0.033 Uiso 0.864(2) d PR 1
C8 C 0.7230(2) 0.4585(3) 0.5230(2) 0.0285(7) Uani 0.864(2) d PD 1
H8A H 0.7316(2) 0.4262(3) 0.4780(2) 0.034 Uiso 0.864(2) d PR 1
H8B H 0.6878(2) 0.3999(3) 0.5402(2) 0.034 Uiso 0.864(2) d PR 1
C9 C 0.8640(2) 0.7982(2) 0.54040(15) 0.0233(6) Uani 0.864(2) d PD 1
C10 C 0.8687(2) 0.8653(3) 0.6108(2) 0.0292(7) Uani 0.864(2) d PD 1
H10B H 0.9048(2) 0.8191(3) 0.6555(2) 0.044 Uiso 0.864(2) d PR 1
H10C H 0.8059(2) 0.8773(3) 0.6099(2) 0.044 Uiso 0.864(2) d PR 1
H10A H 0.8984(2) 0.9425(3) 0.6124(2) 0.044 Uiso 0.864(2) d PR 1
C11 C 0.8017(3) 0.8625(3) 0.4693(2) 0.0350(9) Uani 0.864(2) d PD 1
H11A H 0.8037(3) 0.8212(3) 0.4249(2) 0.052 Uiso 0.864(2) d PR 1
H11B H 0.8234(3) 0.9443(3) 0.4699(2) 0.052 Uiso 0.864(2) d PR 1
H11C H 0.7379(3) 0.8633(3) 0.4675(2) 0.052 Uiso 0.864(2) d PR 1
C12 C 0.9616(2) 0.7889(3) 0.5408(2) 0.0377(8) Uani 0.864(2) d PD 1
H12A H 0.9595(2) 0.7530(3) 0.4936(2) 0.057 Uiso 0.864(2) d PR 1
H12B H 0.9993(2) 0.7393(3) 0.5832(2) 0.057 Uiso 0.864(2) d PR 1
H12C H 0.9889(2) 0.8684(3) 0.5459(2) 0.057 Uiso 0.864(2) d PR 1
C13 C 0.9330(2) 0.5369(3) 0.5274(2) 0.0213(7) Uani 0.864(2) d PD 1
C14 C 1.0185(2) 0.4976(3) 0.5796(2) 0.0250(9) Uani 0.864(2) d PD 1
C15 C 1.0884(2) 0.4649(3) 0.5510(2) 0.0253(9) Uani 0.864(2) d PD 1
C16 C 1.0388(3) 0.5013(3) 0.6626(2) 0.0272(8) Uani 0.864(2) d PD 1
H16A H 0.9993(3) 0.5611(3) 0.6730(2) 0.041 Uiso 0.864(2) d PR 1
H16B H 1.1040(3) 0.5219(3) 0.6896(2) 0.041 Uiso 0.864(2) d PR 1
H16C H 1.0262(3) 0.4232(3) 0.6794(2) 0.041 Uiso 0.864(2) d PR 1
C17 C 1.1817(2) 0.4289(3) 0.6073(2) 0.0300(8) Uani 0.864(2) d PD 1
H17A H 1.2202(2) 0.3988(3) 0.5807(2) 0.045 Uiso 0.864(2) d PR 1
H17B H 1.1738(2) 0.3666(3) 0.6401(2) 0.045 Uiso 0.864(2) d PR 1
H17C H 1.2119(2) 0.4980(3) 0.6377(2) 0.045 Uiso 0.864(2) d PR 1
C1A C 0.7525(9) 0.7609(11) 0.5276(8) 0.021(3) Uani 0.136(2) d PDU 2
H1AA H 0.6842(9) 0.7501(11) 0.5130(8) 0.026 Uiso 0.136(2) d PR 2
N2A N 0.7960(9) 0.6459(11) 0.5202(9) 0.018(3) Uani 0.136(2) d PDU 2
N3A N 0.8894(8) 0.6569(10) 0.5378(7) 0.019(2) Uani 0.136(2) d PDU 2
C4A C 0.9241(12) 0.7761(13) 0.5613(9) 0.023(3) Uani 0.136(2) d PDU 2
H4AA H 0.9927(12) 0.7774(13) 0.5748(9) 0.028 Uiso 0.136(2) d PR 2
C5A C 0.8776(11) 0.8621(13) 0.4949(9) 0.025(3) Uani 0.136(2) d PDU 2
H5AA H 0.8986(11) 0.9446(13) 0.5097(9) 0.030 Uiso 0.136(2) d PR 2
H5AB H 0.8939(11) 0.8399(13) 0.4513(9) 0.030 Uiso 0.136(2) d PR 2
C6A C 0.7719(13) 0.8521(20) 0.4742(12) 0.022(3) Uani 0.136(2) d PDU 2
H6AA H 0.7416(13) 0.8257(20) 0.4214(12) 0.026 Uiso 0.136(2) d PR 2
H6AB H 0.7462(13) 0.9306(20) 0.4794(12) 0.026 Uiso 0.136(2) d PR 2
C7A C 0.7954(10) 0.8042(14) 0.6090(8) 0.024(3) Uani 0.136(2) d PDU 2
H7AA H 0.7821(10) 0.7470(14) 0.6429(8) 0.029 Uiso 0.136(2) d PR 2
H7AB H 0.7689(10) 0.8822(14) 0.6141(8) 0.029 Uiso 0.136(2) d PR 2
C8A C 0.9021(11) 0.8154(17) 0.6301(9) 0.026(3) Uani 0.136(2) d PDU 2
H8AA H 0.9221(11) 0.8987(17) 0.6435(9) 0.032 Uiso 0.136(2) d PR 2
H8AB H 0.9355(11) 0.7643(17) 0.6739(9) 0.032 Uiso 0.136(2) d PR 2
C9A C 0.7521(10) 0.5266(12) 0.5278(8) 0.017(3) Uani 0.136(2) d PDU 2
C10A C 0.6560(11) 0.5507(18) 0.5276(11) 0.022(4) Uani 0.136(2) d PDU 2
H10D H 0.6608(11) 0.6037(18) 0.5695(11) 0.034 Uiso 0.136(2) d PR 2
H10E H 0.6274(11) 0.4757(18) 0.5332(11) 0.034 Uiso 0.136(2) d PR 2
H10F H 0.6180(11) 0.5885(18) 0.4800(11) 0.034 Uiso 0.136(2) d PR 2
C11A C 0.8139(20) 0.4742(28) 0.6032(12) 0.018(6) Uani 0.136(2) d PDU 2
H11D H 0.8757(20) 0.4590(28) 0.6027(12) 0.027 Uiso 0.136(2) d PR 2
H11E H 0.7871(20) 0.3995(28) 0.6118(12) 0.027 Uiso 0.136(2) d PR 2
H11F H 0.8187(20) 0.5304(28) 0.6435(12) 0.027 Uiso 0.136(2) d PR 2
C12A C 0.7431(11) 0.4441(12) 0.4623(8) 0.019(3) Uani 0.136(2) d PDU 2
H12D H 0.8047(11) 0.4278(12) 0.4617(8) 0.029 Uiso 0.136(2) d PR 2
H12E H 0.7046(11) 0.4821(12) 0.4150(8) 0.029 Uiso 0.136(2) d PR 2
H12F H 0.7142(11) 0.3694(12) 0.4683(8) 0.029 Uiso 0.136(2) d PR 2
C13A C 0.9444(10) 0.5771(14) 0.5117(9) 0.014(3) Uani 0.136(2) d PDU 2
C14A C 1.0252(14) 0.5331(18) 0.5699(12) 0.017(3) Uani 0.136(2) d PDU 2
C15A C 1.0754(14) 0.4316(17) 0.5610(12) 0.020(4) Uani 0.136(2) d PDU 2
C16A C 1.0385(20) 0.5498(20) 0.6533(11) 0.037(6) Uani 0.136(2) d PDU 2
H16D H 1.0975(20) 0.5143(20) 0.6855(11) 0.055 Uiso 0.136(2) d PR 2
H16E H 0.9876(20) 0.5110(20) 0.6630(11) 0.055 Uiso 0.136(2) d PR 2
H16F H 1.0389(20) 0.6348(20) 0.6645(11) 0.055 Uiso 0.136(2) d PR 2
C17A C 1.1626(11) 0.3874(16) 0.6260(11) 0.018(4) Uani 0.136(2) d PDU 2
H17D H 1.1575(11) 0.4067(16) 0.6742(11) 0.028 Uiso 0.136(2) d PR 2
H17E H 1.2175(11) 0.4261(16) 0.6230(11) 0.028 Uiso 0.136(2) d PR 2
H17F H 1.1681(11) 0.3011(16) 0.6220(11) 0.028 Uiso 0.136(2) d PR 2
B1' B 0.4942(2) 0.3646(2) 0.26694(14) 0.0208(5) Uani 1 d . .
C1' C 0.41518(15) 0.3455(2) 0.18104(12) 0.0201(5) Uani 1 d . .
C2' C 0.3202(2) 0.3563(2) 0.16786(13) 0.0246(5) Uani 1 d . .
H2' H 0.3026(2) 0.3680(2) 0.20981(13) 0.030 Uiso 1 d R .
C3' C 0.2510(2) 0.3507(2) 0.09672(13) 0.0269(5) Uani 1 d . .
H3' H 0.1881(2) 0.3598(2) 0.09097(13) 0.032 Uiso 1 d R .
C4' C 0.2735(2) 0.3319(2) 0.03422(13) 0.0271(5) Uani 1 d . .
H4' H 0.2268(2) 0.3303(2) -0.01478(13) 0.032 Uiso 1 d R .
C5' C 0.3658(2) 0.3155(2) 0.04474(13) 0.0268(5) Uani 1 d . .
H5' H 0.3824(2) 0.2995(2) 0.00270(13) 0.032 Uiso 1 d R .
C6' C 0.4347(2) 0.3222(2) 0.11673(12) 0.0228(5) Uani 1 d . .
H6' H 0.4973(2) 0.3105(2) 0.12216(12) 0.027 Uiso 1 d R .
C7' C 0.5980(2) 0.3244(2) 0.27115(12) 0.0227(5) Uani 1 d . .
C8' C 0.6441(2) 0.3811(2) 0.22923(12) 0.0245(5) Uani 1 d . .
H8' H 0.6131(2) 0.4434(2) 0.19589(12) 0.029 Uiso 1 d R .
C9' C 0.7331(2) 0.3495(2) 0.23470(13) 0.0303(6) Uani 1 d . .
H9' H 0.7617(2) 0.3907(2) 0.20576(13) 0.036 Uiso 1 d R .
C10' C 0.7799(2) 0.2586(3) 0.28208(13) 0.0354(6) Uani 1 d . .
H10' H 0.8408(2) 0.2375(3) 0.28644(13) 0.042 Uiso 1 d R .
C11' C 0.7367(2) 0.1985(2) 0.32316(13) 0.0341(6) Uani 1 d . .
H11' H 0.7676(2) 0.1349(2) 0.35532(13) 0.041 Uiso 1 d R .
C12' C 0.6476(2) 0.2315(2) 0.31728(13) 0.0280(5) Uani 1 d . .
H12' H 0.6194(2) 0.1889(2) 0.34589(13) 0.034 Uiso 1 d R .
C13' C 0.49222(15) 0.5071(2) 0.28955(11) 0.0203(5) Uani 1 d . .
C14' C 0.4152(2) 0.5530(2) 0.30248(13) 0.0276(5) Uani 1 d . .
H14' H 0.3663(2) 0.5001(2) 0.29942(13) 0.033 Uiso 1 d R .
C15' C 0.4067(2) 0.6710(2) 0.31939(14) 0.0313(6) Uani 1 d . .
H15' H 0.3529(2) 0.6970(2) 0.32710(14) 0.038 Uiso 1 d R .
C16' C 0.4765(2) 0.7509(2) 0.32510(13) 0.0318(6) Uani 1 d . .
H16' H 0.4712(2) 0.8321(2) 0.33643(13) 0.038 Uiso 1 d R .
C17' C 0.5541(2) 0.7099(2) 0.31392(13) 0.0288(6) Uani 1 d . .
H17' H 0.6030(2) 0.7633(2) 0.31792(13) 0.035 Uiso 1 d R .
C18' C 0.5614(2) 0.5911(2) 0.29685(12) 0.0241(5) Uani 1 d . .
H18' H 0.6158(2) 0.5658(2) 0.28982(12) 0.029 Uiso 1 d R .
C19' C 0.46872(15) 0.2829(2) 0.32755(12) 0.0212(5) Uani 1 d . .
C20' C 0.5048(2) 0.3089(2) 0.40479(13) 0.0262(5) Uani 1 d . .
H20' H 0.5388(2) 0.3803(2) 0.42126(13) 0.031 Uiso 1 d R .
C21' C 0.4926(2) 0.2338(2) 0.45821(14) 0.0335(6) Uani 1 d . .
H21' H 0.5189(2) 0.2538(2) 0.51007(14) 0.040 Uiso 1 d R .
C22' C 0.4422(2) 0.1303(2) 0.4357(2) 0.0371(7) Uani 1 d . .
H22' H 0.4336(2) 0.0787(2) 0.4718(2) 0.045 Uiso 1 d R .
C23' C 0.4043(2) 0.1023(2) 0.3600(2) 0.0362(6) Uani 1 d . .
H23' H 0.3687(2) 0.0320(2) 0.3438(2) 0.043 Uiso 1 d R .
C24' C 0.4185(2) 0.1779(2) 0.30774(14) 0.0293(6) Uani 1 d . .
H24' H 0.3926(2) 0.1566(2) 0.25608(14) 0.035 Uiso 1 d R .

loop_
_atom_type_symbol
_atom_type_description
_atom_type_scat_dispersion_real
_atom_type_scat_dispersion_imag
_atom_type_scat_source
C C 0.0033 0.0016 'International Tables Vol C Tables 4.2.6.8 and 6.1.1.4'
H H 0.0000 0.0000 'International Tables Vol C Tables 4.2.6.8 and 6.1.1.4'
B B 0.0013 0.0007 'International Tables Vol C Tables 4.2.6.8 and 6.1.1.4'
N N 0.0061 0.0033 'International Tables Vol C Tables 4.2.6.8 and 6.1.1.4'

loop_
_geom_angle_atom_site_label_1
_geom_angle_atom_site_label_2
_geom_angle_atom_site_label_3
_geom_angle
_geom_angle_site_symmetry_1
_geom_angle_site_symmetry_3
N2 C1 C7 108.3(2) . .
N2 C1 C6 109.5(2) . .
C7 C1 C6 109.4(2) . .
N3 N2 C1 112.3(2) . .
N3 N2 C9 124.5(2) . .
C1 N2 C9 118.7(2) . .
N2 N3 C13 123.4(2) . .
N2 N3 C4 113.5(3) . .
C13 N3 C4 118.7(3) . .
N3 C4 C5 108.5(4) . .
N3 C4 C8 108.1(3) . .
C5 C4 C8 110.0(3) . .
C4 C5 C6 108.7(3) . .
C1 C6 C5 108.2(2) . .
C1 C7 C8 108.8(2) . .
C7 C8 C4 108.3(3) . .
C12 C9 N2 113.5(2) . .
C12 C9 C10 108.1(2) . .
N2 C9 C10 107.8(2) . .
C12 C9 C11 109.8(2) . .
N2 C9 C11 106.6(2) . .
C10 C9 C11 111.1(3) . .
C14 C13 C15 122.5(3) . 3_766
C14 C13 N3 115.8(3) . .
C15 C13 N3 121.6(2) 3_766 .
C13 C14 C15 117.4(3) . .
C13 C14 C16 121.0(3) . .
C15 C14 C16 121.3(3) . .
C13 C15 C14 119.8(3) 3_766 .
C13 C15 C17 122.7(3) 3_766 .
C14 C15 C17 117.5(3) . .
N2A C1A C7A 109.5(11) . .
N2A C1A C6A 107.7(13) . .
C7A C1A C6A 110.0(13) . .
N3A N2A C1A 112.0(10) . .
N3A N2A C9A 121.6(11) . .
C1A N2A C9A 121.0(11) . .
N2A N3A C13A 124.5(11) . .
N2A N3A C4A 113.4(11) . .
C13A N3A C4A 118.7(12) . .
N3A C4A C8A 110.8(13) . .
N3A C4A C5A 108.4(12) . .
C8A C4A C5A 109.8(13) . .
C6A C5A C4A 107.0(12) . .
C5A C6A C1A 109.1(12) . .
C1A C7A C8A 108.0(10) . .
C4A C8A C7A 107.9(11) . .
C10A C9A C12A 108.5(12) . .
C10A C9A C11A 110.2(15) . .
C12A C9A C11A 112.1(15) . .
C10A C9A N2A 108.4(12) . .
C12A C9A N2A 111.2(11) . .
C11A C9A N2A 106.4(15) . .
C15A C13A C14A 126.5(15) 3_766 .
C15A C13A N3A 118.4(15) 3_766 .
C14A C13A N3A 114.1(13) . .
C13A C14A C15A 123.2(17) . .
C13A C14A C16A 120.5(15) . .
C15A C14A C16A 110.6(15) . .
C13A C15A C14A 105.3(16) 3_766 .
C13A C15A C17A 128.3(17) 3_766 .
C14A C15A C17A 121.2(17) . .
C19' B1' C7' 107.6(2) . .
C19' B1' C1' 110.1(2) . .
C7' B1' C1' 111.3(2) . .
C19' B1' C13' 108.8(2) . .
C7' B1' C13' 111.4(2) . .
C1' B1' C13' 107.6(2) . .
C6' C1' C2' 114.5(2) . .
C6' C1' B1' 125.0(2) . .
C2' C1' B1' 120.5(2) . .
C3' C2' C1' 123.4(2) . .
C4' C3' C2' 120.2(2) . .
C3' C4' C5' 118.5(2) . .
C4' C5' C6' 120.6(2) . .
C1' C6' C5' 122.7(2) . .
C12' C7' C8' 114.8(2) . .
C12' C7' B1' 122.3(2) . .
C8' C7' B1' 122.9(2) . .
C9' C8' C7' 122.8(2) . .
C10' C9' C8' 120.2(2) . .
C9' C10' C11' 119.1(2) . .
C10' C11' C12' 120.0(2) . .
C11' C12' C7' 123.1(2) . .
C18' C13' C14' 114.0(2) . .
C18' C13' B1' 126.1(2) . .
C14' C13' B1' 119.9(2) . .
C15' C14' C13' 123.6(2) . .
C16' C15' C14' 120.2(2) . .
C17' C16' C15' 118.4(2) . .
C16' C17' C18' 120.6(2) . .
C17' C18' C13' 123.1(2) . .
C24' C19' C20' 115.4(2) . .
C24' C19' B1' 122.9(2) . .
C20' C19' B1' 121.4(2) . .
C21' C20' C19' 122.5(2) . .
C22' C21' C20' 119.9(2) . .
C21' C22' C23' 119.4(2) . .
C22' C23' C24' 119.7(2) . .
C19' C24' C23' 123.1(2) . .

loop_
_geom_bond_atom_site_label_1
_geom_bond_atom_site_label_2
_geom_bond_distance
_geom_bond_site_symmetry_2
C1 N2 1.484(3) .
C1 C7 1.532(4) .
C1 C6 1.535(3) .
N2 N3 1.356(3) .
N2 C9 1.520(3) .
N3 C13 1.443(3) .
N3 C4 1.482(6) .
C4 C5 1.533(5) .
C4 C8 1.536(5) .
C5 C6 1.538(4) .
C7 C8 1.534(4) .
C9 C12 1.519(4) .
C9 C10 1.524(4) .
C9 C11 1.529(4) .
C13 C14 1.405(4) .
C13 C15 1.413(5) 3_766
C14 C15 1.436(5) .
C14 C16 1.503(4) .
C15 C13 1.413(5) 3_766
C15 C17 1.508(4) .
C1A N2A 1.49(2) .
C1A C7A 1.53(2) .
C1A C6A 1.56(2) .
N2A N3A 1.37(2) .
N2A C9A 1.54(2) .
N3A C13A 1.45(2) .
N3A C4A 1.45(2) .
C4A C8A 1.54(2) .
C4A C5A 1.55(2) .
C5A C6A 1.55(2) .
C7A C8A 1.56(2) .
C9A C10A 1.52(2) .
C9A C12A 1.52(2) .
C9A C11A 1.52(2) .
C13A C15A 1.31(3) 3_766
C13A C14A 1.42(2) .
C14A C15A 1.43(2) .
C14A C16A 1.55(2) .
C15A C13A 1.31(3) 3_766
C15A C17A 1.54(2) .
B1' C19' 1.641(3) .
B1' C7' 1.650(3) .
B1' C1' 1.662(3) .
B1' C13' 1.665(3) .
C1' C6' 1.399(3) .
C1' C2' 1.408(3) .
C2' C3' 1.389(3) .
C3' C4' 1.383(3) .
C4' C5' 1.385(3) .
C5' C6' 1.399(3) .
C7' C12' 1.401(3) .
C7' C8' 1.412(3) .
C8' C9' 1.396(3) .
C9' C10' 1.382(4) .
C10' C11' 1.387(4) .
C11' C12' 1.397(3) .
C13' C18' 1.400(3) .
C13' C14' 1.409(3) .
C14' C15' 1.385(3) .
C15' C16' 1.383(3) .
C16' C17' 1.382(3) .
C17' C18' 1.391(3) .
C19' C24' 1.390(3) .
C19' C20' 1.404(3) .
C20' C21' 1.394(3) .
C21' C22' 1.380(4) .
C22' C23' 1.383(4) .
C23' C24' 1.393(3) .

loop_
_geom_torsion_atom_site_label_1
_geom_torsion_atom_site_label_2
_geom_torsion_atom_site_label_3
_geom_torsion_atom_site_label_4
_geom_torsion
_geom_torsion_site_symmetry_1
_geom_torsion_site_symmetry_4
C7 C1 N2 N3 -60.0(3) . .
C6 C1 N2 N3 59.3(3) . .
C7 C1 N2 C9 142.7(2) . .
C6 C1 N2 C9 -98.0(3) . .
C1 N2 N3 C13 156.3(2) . .
C9 N2 N3 C13 -48.0(4) . .
C1 N2 N3 C4 0.3(3) . .
C9 N2 N3 C4 156.0(3) . .
N2 N3 C4 C5 -59.6(3) . .
C13 N3 C4 C5 143.2(3) . .
N2 N3 C4 C8 59.7(4) . .
C13 N3 C4 C8 -97.5(3) . .
N3 C4 C5 C6 57.2(3) . .
C8 C4 C5 C6 -60.9(4) . .
N2 C1 C6 C5 -56.3(3) . .
C7 C1 C6 C5 62.2(3) . .
C4 C5 C6 C1 -0.9(3) . .
N2 C1 C7 C8 57.3(3) . .
C6 C1 C7 C8 -62.0(3) . .
C1 C7 C8 C4 0.3(4) . .
N3 C4 C8 C7 -57.1(4) . .
C5 C4 C8 C7 61.2(4) . .
N3 N2 C9 C12 15.6(4) . .
C1 N2 C9 C12 169.9(2) . .
N3 N2 C9 C10 -104.1(3) . .
C1 N2 C9 C10 50.3(3) . .
N3 N2 C9 C11 136.6(3) . .
C1 N2 C9 C11 -69.1(3) . .
N2 N3 C13 C14 130.5(3) . .
C4 N3 C13 C14 -74.7(4) . .
N2 N3 C13 C15 -52.4(4) . 3_766
C4 N3 C13 C15 102.4(4) . 3_766
C15 C13 C14 C15 5.6(5) 3_766 .
N3 C13 C14 C15 -177.3(3) . .
C15 C13 C14 C16 179.8(3) 3_766 .
N3 C13 C14 C16 -3.2(4) . .
C13 C14 C15 C13 -5.5(5) . 3_766
C16 C14 C15 C13 -179.6(3) . 3_766
C13 C14 C15 C17 176.8(3) . .
C16 C14 C15 C17 2.7(5) . .
C7A C1A N2A N3A -60.9(16) . .
C6A C1A N2A N3A 58.7(17) . .
C7A C1A N2A C9A 93.6(15) . .
C6A C1A N2A C9A -146.8(14) . .
C1A N2A N3A C13A -157.2(13) . .
C9A N2A N3A C13A 48.5(21) . .
C1A N2A N3A C4A 1.6(18) . .
C9A N2A N3A C4A -152.7(13) . .
N2A N3A C4A C8A 57.9(17) . .
C13A N3A C4A C8A -142.0(14) . .
N2A N3A C4A C5A -62.7(16) . .
C13A N3A C4A C5A 97.4(15) . .
N3A C4A C5A C6A 58.4(18) . .
C8A C4A C5A C6A -62.8(17) . .
C4A C5A C6A C1A 0.3(21) . .
N2A C1A C6A C5A -57.1(19) . .
C7A C1A C6A C5A 62.1(19) . .
N2A C1A C7A C8A 57.3(16) . .
C6A C1A C7A C8A -60.8(16) . .
N3A C4A C8A C7A -55.8(18) . .
C5A C4A C8A C7A 64.0(17) . .
C1A C7A C8A C4A -1.1(18) . .
N3A N2A C9A C10A 162.9(14) . .
C1A N2A C9A C10A 10.9(18) . .
N3A N2A C9A C12A -77.9(17) . .
C1A N2A C9A C12A 130.1(14) . .
N3A N2A C9A C11A 44.5(20) . .
C1A N2A C9A C11A -107.5(18) . .
N2A N3A C13A C15A 61.5(23) . 3_766
C4A N3A C13A C15A -96.2(20) . 3_766
N2A N3A C13A C14A -129.3(18) . .
C4A N3A C13A C14A 72.9(20) . .
C15A C13A C14A C15A -28.9(39) 3_766 .
N3A C13A C14A C15A 163.0(20) . .
C15A C13A C14A C16A -179.7(21) 3_766 .
N3A C13A C14A C16A 12.2(27) . .
C13A C14A C15A C13A 23.8(32) . 3_766
C16A C14A C15A C13A 177.1(19) . 3_766
C13A C14A C15A C17A -179.9(19) . .
C16A C14A C15A C17A -26.6(31) . .
C19' B1' C1' C6' -131.5(2) . .
C7' B1' C1' C6' -12.3(3) . .
C13' B1' C1' C6' 110.0(2) . .
C19' B1' C1' C2' 50.7(3) . .
C7' B1' C1' C2' 169.9(2) . .
C13' B1' C1' C2' -67.8(2) . .
C6' C1' C2' C3' -3.2(3) . .
B1' C1' C2' C3' 174.8(2) . .
C1' C2' C3' C4' 1.0(4) . .
C2' C3' C4' C5' 1.9(3) . .
C3' C4' C5' C6' -2.3(3) . .
C2' C1' C6' C5' 2.7(3) . .
B1' C1' C6' C5' -175.2(2) . .
C4' C5' C6' C1' -0.1(4) . .
C19' B1' C7' C12' 3.1(3) . .
C1' B1' C7' C12' -117.6(2) . .
C13' B1' C7' C12' 122.2(2) . .
C19' B1' C7' C8' -176.5(2) . .
C1' B1' C7' C8' 62.9(3) . .
C13' B1' C7' C8' -57.3(3) . .
C12' C7' C8' C9' -1.7(3) . .
B1' C7' C8' C9' 177.9(2) . .
C7' C8' C9' C10' 0.6(4) . .
C8' C9' C10' C11' 0.8(4) . .
C9' C10' C11' C12' -1.0(4) . .
C10' C11' C12' C7' -0.1(4) . .
C8' C7' C12' C11' 1.5(3) . .
B1' C7' C12' C11' -178.1(2) . .
C19' B1' C13' C18' 130.5(2) . .
C7' B1' C13' C18' 12.1(3) . .
C1' B1' C13' C18' -110.2(2) . .
C19' B1' C13' C14' -50.2(3) . .
C7' B1' C13' C14' -168.6(2) . .
C1' B1' C13' C14' 69.1(2) . .
C18' C13' C14' C15' 1.3(3) . .
B1' C13' C14' C15' -178.1(2) . .
C13' C14' C15' C16' -0.6(4) . .
C14' C15' C16' C17' -0.3(4) . .
C15' C16' C17' C18' 0.4(4) . .
C16' C17' C18' C13' 0.4(4) . .
C14' C13' C18' C17' -1.2(3) . .
B1' C13' C18' C17' 178.2(2) . .
C7' B1' C19' C24' -94.1(2) . .
C1' B1' C19' C24' 27.4(3) . .
C13' B1' C19' C24' 145.1(2) . .
C7' B1' C19' C20' 79.2(2) . .
C1' B1' C19' C20' -159.3(2) . .
C13' B1' C19' C20' -41.6(3) . .
C24' C19' C20' C21' 1.1(3) . .
B1' C19' C20' C21' -172.7(2) . .
C19' C20' C21' C22' -1.0(4) . .
C20' C21' C22' C23' 0.0(4) . .
C21' C22' C23' C24' 0.9(4) . .
C20' C19' C24' C23' -0.1(3) . .
B1' C19' C24' C23' 173.6(2) . .
C22' C23' C24' C19' -0.8(4) . .
